data_4338726
loop_
_publ_author_name
'D\'iaz-Gallifa, Pau'
'Fabelo, Oscar'
'Pas\'an, Jorge'
'Ca\~nadillas-Delgado, Laura'
'Lloret, Francesc'
'Julve, Miguel'
'Ruiz-P\'erez, Catalina'

_publ_section_title
;
 Two-Dimensional 3d-4f Heterometallic Coordination Polymers: Syntheses,
 Crystal Structures, and Magnetic Properties of Six New Co(II)-Ln(III)
 Compounds.
;
_journal_issue 12
_journal_name_full 'Inorganic chemistry'
_journal_page_first 6299
_journal_page_last 6308
_journal_paper_doi 10.1021/ic5008582
_journal_volume 53
_journal_year 2014
_chemical_formula_sum 'C20 H32 Co O30 Tb2'
_chemical_formula_weight 1129.10
_chemical_name_systematic
;
 ?
;
_space_group_IT_number 2
_symmetry_cell_setting triclinic
_symmetry_Int_Tables_number 2
_symmetry_space_group_name_Hall '-P 1'
_symmetry_space_group_name_H-M 'P -1'
_atom_sites_solution_hydrogens geom
_atom_sites_solution_primary direct
_atom_sites_solution_secondary difmap
_audit_creation_method SHELXL-97
_cell_angle_alpha 85.427(4)
_cell_angle_beta 87.955(4)
_cell_angle_gamma 63.941(5)
_cell_formula_units_Z 1
_cell_length_a 8.5233(6)
_cell_length_b 8.8297(7)
_cell_length_c 11.7246(5)
_cell_measurement_temperature 293(2)
_cell_volume 790.15(10)
_computing_data_collection 'Collect (Bruker AXS BV, 1997-2004)'
_computing_data_reduction 'EvalCCD (Duisenberg & Schreurs 1990-2000)'
_computing_molecular_graphics 'Ortep-3 for Windows (Farrugia, 1997)'
_computing_publication_material 'WinGX publication routines (Farrugia, 1999)'
_computing_structure_refinement 'SHELXL-97 (Sheldrick, 1997)'
_computing_structure_solution 'SHELXL-97 (Sheldrick, 1997)'
_diffrn_ambient_temperature 293(2)
_diffrn_measured_fraction_theta_full 0.945
_diffrn_measured_fraction_theta_max 0.945
_diffrn_radiation_monochromator graphite
_diffrn_radiation_source 'fine-focus sealed tube'
_diffrn_radiation_type MoK\a
_diffrn_radiation_wavelength 0.71073
_diffrn_reflns_av_R_equivalents 0.0341
_diffrn_reflns_av_sigmaI/netI 0.0565
_diffrn_reflns_limit_h_max 9
_diffrn_reflns_limit_h_min -11
_diffrn_reflns_limit_k_max 10
_diffrn_reflns_limit_k_min -11
_diffrn_reflns_limit_l_max 15
_diffrn_reflns_limit_l_min -14
_diffrn_reflns_number 7115
_diffrn_reflns_theta_full 27.49
_diffrn_reflns_theta_max 27.49
_diffrn_reflns_theta_min 4.19
_exptl_absorpt_coefficient_mu 5.065
_exptl_absorpt_correction_T_max 0.6460
_exptl_absorpt_correction_T_min 0.6422
_exptl_absorpt_correction_type sphere
_exptl_absorpt_process_details
;
Interpolation using  Int.Tab. Vol. C (1992) p. 523,Tab. 6.3.3.3
for values of muR in the range 0-2.5, and Int.Tab. Vol.II (1959)
p.302; Table 5.3.6 B for muR in the range 2.6-10.0.
The interpolation procedure of C.W.Dwiggins Jr (Acta Cryst.(1975)
A31,146-148) is used with some modification.
;
_exptl_crystal_colour light-pink
_exptl_crystal_density_diffrn 2.339
_exptl_crystal_density_method 'not measured'
_exptl_crystal_description prism
_exptl_crystal_F_000 533
_exptl_crystal_size_max 0.08
_exptl_crystal_size_mid 0.04
_exptl_crystal_size_min 0.04
_exptl_crystal_size_rad 0.0600
_refine_diff_density_max 1.833
_refine_diff_density_min -1.029
_refine_diff_density_rms 0.211
_refine_ls_extinction_method none
_refine_ls_goodness_of_fit_ref 1.081
_refine_ls_hydrogen_treatment mixed
_refine_ls_matrix_type full
_refine_ls_number_parameters 249
_refine_ls_number_reflns 3426
_refine_ls_number_restraints 0
_refine_ls_restrained_S_all 1.081
_refine_ls_R_factor_all 0.0520
_refine_ls_R_factor_gt 0.0381
_refine_ls_shift/su_max 0.001
_refine_ls_shift/su_mean 0.000
_refine_ls_structure_factor_coef Fsqd
_refine_ls_weighting_details 'calc w=1/[\s^2^(Fo^2^)+(0.0357P)^2^+3.6331P] where P=(Fo^2^+2Fc^2^)/3'
_refine_ls_weighting_scheme calc
_refine_ls_wR_factor_gt 0.0820
_refine_ls_wR_factor_ref 0.0879
_reflns_number_gt 2944
_reflns_number_total 3426
_reflns_threshold_expression >2sigma(I)
_cod_data_source_file ic5008582_si_007.cif
_cod_data_source_block Compound-6
_cod_depositor_comments 'Adding full bibliography for 4338723--4338728.cif.'
_cod_original_cell_volume 790.15(9)
_cod_database_code 4338726
_exptl_absorpt_correction_t_ave 0.6439

loop_
_symmetry_equiv_pos_as_xyz
'x, y, z'
'-x, -y, -z'

loop_
_atom_site_label
_atom_site_type_symbol
_atom_site_fract_x
_atom_site_fract_y
_atom_site_fract_z
_atom_site_U_iso_or_equiv
_atom_site_adp_type
_atom_site_occupancy
_atom_site_symmetry_multiplicity
_atom_site_calc_flag
_atom_site_refinement_flags
Tb1 Tb 0.60085(4) 0.63822(4) 0.91716(2) 0.01083(10) Uani 1 1 d .
Co1 Co 0.5000 0.5000 0.5000 0.0123(2) Uani 1 2 d S
C1 C -0.0670(8) 0.9437(8) 0.8858(5) 0.0135(12) Uani 1 1 d .
C2 C 0.0918(8) 0.8162(7) 0.8528(5) 0.0107(12) Uani 1 1 d .
C3 C 0.1643(8) 0.8359(8) 0.7479(5) 0.0155(13) Uani 1 1 d .
C4 C 0.0769(8) 0.9810(8) 0.6776(5) 0.0178(14) Uani 1 1 d .
C5 C -0.0792(8) 1.1097(8) 0.7099(5) 0.0141(13) Uani 1 1 d .
C6 C -0.1518(8) 1.0912(7) 0.8169(5) 0.0133(12) Uani 1 1 d .
C7 C 0.1825(8) 0.6624(7) 0.9319(5) 0.0129(12) Uani 1 1 d .
C8 C 0.3361(8) 0.7044(7) 0.7042(5) 0.0124(12) Uani 1 1 d .
C9 C -0.1712(8) 1.2616(8) 0.6283(5) 0.0174(13) Uani 1 1 d .
C10 C -0.3069(7) 1.2370(8) 0.8637(5) 0.0128(12) Uani 1 1 d .
O1 O 0.3493(5) 0.5761(5) 0.9225(3) 0.0130(9) Uani 1 1 d .
O2 O 0.1014(6) 0.6169(6) 1.0066(4) 0.0179(10) Uani 1 1 d .
O1W O 0.5277(7) 0.9312(6) 0.8621(4) 0.0307(12) Uani 1 1 d .
O3 O 0.4722(6) 0.7173(5) 0.7304(3) 0.0170(9) Uani 1 1 d .
O2W O 0.8361(7) 0.6333(8) 0.7961(4) 0.0360(13) Uani 1 1 d .
O4 O 0.3299(6) 0.6042(6) 0.6391(4) 0.0194(10) Uani 1 1 d .
O3W O 0.7552(6) 0.7251(6) 1.0457(4) 0.0202(10) Uani 1 1 d .
O5 O -0.0867(6) 1.3433(6) 0.5934(4) 0.0310(12) Uani 1 1 d .
O4W O 0.3509(6) 0.3656(6) 0.4751(4) 0.0219(10) Uani 1 1 d .
O6 O -0.3217(6) 1.2907(5) 0.5972(4) 0.0192(10) Uani 1 1 d .
O5W O 0.1599(11) 0.3869(12) 0.7232(5) 0.075(2) Uani 1 1 d .
O7 O -0.3245(5) 1.3819(5) 0.8315(3) 0.0148(9) Uani 1 1 d .
O6W O 0.5457(18) 0.0390(15) 0.6288(9) 0.125(4) Uani 1 1 d .
O8 O -0.3995(6) 1.2006(5) 0.9384(4) 0.0183(10) Uani 1 1 d .
O7W O 0.866(2) 0.7946(19) 0.6032(10) 0.150(5) Uani 1 1 d .
H1 H -0.122(9) 0.924(8) 0.965(5) 0.015(17) Uiso 1 1 d .
H2 H 0.124(9) 0.984(9) 0.611(6) 0.017(18) Uiso 1 1 d .

loop_
_atom_site_aniso_label
_atom_site_aniso_U_11
_atom_site_aniso_U_22
_atom_site_aniso_U_33
_atom_site_aniso_U_23
_atom_site_aniso_U_13
_atom_site_aniso_U_12
Tb1 0.00944(14) 0.00969(15) 0.01149(14) -0.00059(10) 0.00184(9) -0.00263(11)
Co1 0.0103(5) 0.0110(6) 0.0106(5) -0.0002(4) 0.0015(4) -0.0002(4)
C1 0.012(3) 0.014(3) 0.013(3) -0.001(2) 0.000(2) -0.004(2)
C2 0.011(3) 0.010(3) 0.012(3) 0.000(2) -0.001(2) -0.004(2)
C3 0.012(3) 0.014(3) 0.013(3) -0.002(2) 0.004(2) 0.001(2)
C4 0.017(3) 0.018(3) 0.011(3) 0.002(2) 0.003(2) -0.002(3)
C5 0.010(3) 0.013(3) 0.011(3) 0.002(2) -0.001(2) 0.002(2)
C6 0.012(3) 0.008(3) 0.015(3) -0.003(2) 0.002(2) -0.001(2)
C7 0.013(3) 0.012(3) 0.011(3) -0.003(2) -0.003(2) -0.003(2)
C8 0.012(3) 0.011(3) 0.010(3) 0.001(2) -0.001(2) -0.001(2)
C9 0.016(3) 0.016(3) 0.016(3) -0.004(2) 0.005(2) -0.003(3)
C10 0.005(3) 0.016(3) 0.012(3) -0.004(2) 0.002(2) 0.000(2)
O1 0.0069(19) 0.012(2) 0.0141(19) 0.0029(16) 0.0007(15) 0.0009(16)
O2 0.011(2) 0.019(2) 0.019(2) 0.0062(18) 0.0012(17) -0.0035(18)
O1W 0.046(3) 0.019(3) 0.027(3) 0.003(2) -0.003(2) -0.015(2)
O3 0.017(2) 0.019(2) 0.014(2) -0.0023(17) 0.0020(17) -0.0062(19)
O2W 0.030(3) 0.058(4) 0.029(3) -0.009(3) 0.013(2) -0.028(3)
O4 0.018(2) 0.021(2) 0.016(2) -0.0053(18) 0.0054(17) -0.0046(19)
O3W 0.012(2) 0.024(3) 0.024(2) -0.0046(19) 0.0004(18) -0.0059(19)
O5 0.019(3) 0.028(3) 0.039(3) 0.017(2) -0.004(2) -0.007(2)
O4W 0.018(2) 0.020(2) 0.026(2) -0.0012(19) -0.0022(19) -0.007(2)
O6 0.015(2) 0.015(2) 0.019(2) 0.0058(18) -0.0029(18) -0.0005(19)
O5W 0.087(6) 0.134(7) 0.034(3) 0.003(4) 0.006(4) -0.077(6)
O7 0.015(2) 0.009(2) 0.016(2) 0.0003(17) 0.0035(17) -0.0016(17)
O6W 0.196(13) 0.137(9) 0.089(7) 0.040(6) -0.026(7) -0.123(9)
O8 0.017(2) 0.015(2) 0.022(2) -0.0040(18) 0.0081(18) -0.0063(19)
O7W 0.214(16) 0.198(13) 0.096(8) -0.017(8) 0.019(9) -0.145(13)

loop_
_atom_type_symbol
_atom_type_description
_atom_type_scat_dispersion_real
_atom_type_scat_dispersion_imag
_atom_type_scat_source
C C 0.0033 0.0016 'International Tables Vol C Tables 4.2.6.8 and 6.1.1.4'
H H 0.0000 0.0000 'International Tables Vol C Tables 4.2.6.8 and 6.1.1.4'
Co Co 0.3494 0.9721 'International Tables Vol C Tables 4.2.6.8 and 6.1.1.4'
O O 0.0106 0.0060 'International Tables Vol C Tables 4.2.6.8 and 6.1.1.4'
Tb Tb -0.1723 4.1537 'International Tables Vol C Tables 4.2.6.8 and 6.1.1.4'

loop_
_geom_angle_atom_site_label_1
_geom_angle_atom_site_label_2
_geom_angle_atom_site_label_3
_geom_angle
_geom_angle_site_symmetry_1
_geom_angle_site_symmetry_3
O7 Tb1 O3 74.27(14) 1_645 .
O7 Tb1 O2W 80.38(18) 1_645 .
O3 Tb1 O2W 76.53(17) . .
O7 Tb1 O3W 132.58(15) 1_645 .
O3 Tb1 O3W 139.44(16) . .
O2W Tb1 O3W 79.37(17) . .
O7 Tb1 O1W 139.48(15) 1_645 .
O3 Tb1 O1W 69.24(16) . .
O2W Tb1 O1W 74.63(19) . .
O3W Tb1 O1W 73.19(17) . .
O7 Tb1 O8 137.60(15) 1_645 2_577
O3 Tb1 O8 111.53(15) . 2_577
O2W Tb1 O8 141.91(18) . 2_577
O3W Tb1 O8 71.09(15) . 2_577
O1W Tb1 O8 74.18(16) . 2_577
O7 Tb1 O1 70.67(14) 1_645 .
O3 Tb1 O1 73.03(14) . .
O2W Tb1 O1 142.45(17) . .
O3W Tb1 O1 138.07(14) . .
O1W Tb1 O1 113.23(17) . .
O8 Tb1 O1 71.41(15) 2_577 .
O7 Tb1 O1 74.53(14) 1_645 2_667
O3 Tb1 O1 140.12(15) . 2_667
O2W Tb1 O1 121.43(17) . 2_667
O3W Tb1 O1 80.43(15) . 2_667
O1W Tb1 O1 145.98(15) . 2_667
O8 Tb1 O1 77.22(14) 2_577 2_667
O1 Tb1 O1 73.62(15) . 2_667
O7 Tb1 O2 65.57(15) 1_645 2_667
O3 Tb1 O2 131.51(14) . 2_667
O2W Tb1 O2 71.15(17) . 2_667
O3W Tb1 O2 67.39(15) . 2_667
O1W Tb1 O2 131.35(17) . 2_667
O8 Tb1 O2 116.29(14) 2_577 2_667
O1 Tb1 O2 115.05(14) . 2_667
O1 Tb1 O2 50.33(13) 2_667 2_667
O7 Tb1 C7 67.36(15) 1_645 2_667
O3 Tb1 C7 141.63(15) . 2_667
O2W Tb1 C7 95.97(18) . 2_667
O3W Tb1 C7 72.70(16) . 2_667
O1W Tb1 C7 145.74(18) . 2_667
O8 Tb1 C7 97.59(15) 2_577 2_667
O1 Tb1 C7 94.45(16) . 2_667
O1 Tb1 C7 25.47(15) 2_667 2_667
O2 Tb1 C7 24.87(15) 2_667 2_667
O7 Tb1 Tb1 68.10(10) 1_645 2_667
O3 Tb1 Tb1 107.54(11) . 2_667
O2W Tb1 Tb1 145.06(14) . 2_667
O3W Tb1 Tb1 110.92(11) . 2_667
O1W Tb1 Tb1 139.97(13) . 2_667
O8 Tb1 Tb1 70.32(11) 2_577 2_667
O1 Tb1 Tb1 37.09(9) . 2_667
O1 Tb1 Tb1 36.53(10) 2_667 2_667
O2 Tb1 Tb1 82.03(9) 2_667 2_667
C7 Tb1 Tb1 58.71(12) 2_667 2_667
O6 Co1 O6 180.0(2) 2_576 1_645
O6 Co1 O4 85.06(17) 2_576 .
O6 Co1 O4 94.94(17) 1_645 .
O6 Co1 O4 94.94(17) 2_576 2_666
O6 Co1 O4 85.06(17) 1_645 2_666
O4 Co1 O4 180.000(2) . 2_666
O6 Co1 O4W 89.52(18) 2_576 2_666
O6 Co1 O4W 90.48(18) 1_645 2_666
O4 Co1 O4W 93.58(18) . 2_666
O4 Co1 O4W 86.42(18) 2_666 2_666
O6 Co1 O4W 90.48(18) 2_576 .
O6 Co1 O4W 89.52(18) 1_645 .
O4 Co1 O4W 86.42(18) . .
O4 Co1 O4W 93.58(18) 2_666 .
O4W Co1 O4W 180.0 2_666 .
C6 C1 C2 121.1(5) . .
C3 C2 C1 119.4(5) . .
C3 C2 C7 121.2(5) . .
C1 C2 C7 119.4(5) . .
C4 C3 C2 119.4(5) . .
C4 C3 C8 117.1(5) . .
C2 C3 C8 123.4(5) . .
C5 C4 C3 121.8(6) . .
C4 C5 C6 118.9(5) . .
C4 C5 C9 119.4(5) . .
C6 C5 C9 121.6(5) . .
C1 C6 C5 119.3(5) . .
C1 C6 C10 119.3(5) . .
C5 C6 C10 120.9(5) . .
O2 C7 O1 119.7(5) . .
O2 C7 C2 121.6(5) . .
O1 C7 C2 118.7(5) . .
O2 C7 Tb1 64.4(3) . 2_667
O1 C7 Tb1 55.3(3) . 2_667
C2 C7 Tb1 173.5(4) . 2_667
O4 C8 O3 125.7(5) . .
O4 C8 C3 117.6(6) . .
O3 C8 C3 116.4(5) . .
O6 C9 O5 126.2(6) . .
O6 C9 C5 116.8(6) . .
O5 C9 C5 116.9(6) . .
O7 C10 O8 126.2(5) . .
O7 C10 C6 116.6(5) . .
O8 C10 C6 117.0(5) . .
C7 O1 Tb1 135.8(4) . .
C7 O1 Tb1 99.3(3) . 2_667
Tb1 O1 Tb1 106.38(15) . 2_667
C7 O2 Tb1 90.7(3) . 2_667
C8 O3 Tb1 123.4(4) . .
C8 O4 Co1 127.0(4) . .
C9 O6 Co1 128.3(4) . 1_465
C10 O7 Tb1 136.6(4) . 1_465
C10 O8 Tb1 132.5(4) . 2_577

loop_
_geom_bond_atom_site_label_1
_geom_bond_atom_site_label_2
_geom_bond_distance
_geom_bond_site_symmetry_2
Tb1 O7 2.363(4) 1_645
Tb1 O3 2.396(4) .
Tb1 O2W 2.401(5) .
Tb1 O3W 2.409(5) .
Tb1 O1W 2.417(5) .
Tb1 O8 2.423(4) 2_577
Tb1 O1 2.433(4) .
Tb1 O1 2.465(4) 2_667
Tb1 O2 2.671(4) 2_667
Tb1 C7 2.961(6) 2_667
Tb1 Tb1 3.9216(6) 2_667
Co1 O6 2.084(4) 2_576
Co1 O6 2.084(4) 1_645
Co1 O4 2.123(4) .
Co1 O4 2.123(4) 2_666
Co1 O4W 2.125(5) 2_666
Co1 O4W 2.125(5) .
C1 C6 1.385(8) .
C1 C2 1.393(8) .
C2 C3 1.389(8) .
C2 C7 1.493(8) .
C3 C4 1.383(8) .
C3 C8 1.517(8) .
C4 C5 1.381(8) .
C5 C6 1.409(8) .
C5 C9 1.502(8) .
C6 C10 1.507(8) .
C7 O2 1.245(7) .
C7 O1 1.290(7) .
C7 Tb1 2.961(6) 2_667
C8 O4 1.233(7) .
C8 O3 1.265(8) .
C9 O6 1.255(8) .
C9 O5 1.263(8) .
C10 O7 1.249(8) .
C10 O8 1.274(7) .
O1 Tb1 2.465(4) 2_667
O2 Tb1 2.671(4) 2_667
O6 Co1 2.084(4) 1_465
O7 Tb1 2.363(4) 1_465
O8 Tb1 2.423(4) 2_577
